data_7236383
loop_
_publ_author_name
'Xu, Yuangang'
'Shen, Cheng'
'Lin, Qiuhan'
'Wang, Pengcheng'
'Jiang, Chao'
'Lu, Ming'

_publ_section_title
;
 1-Nitro-2-trinitromethyl substituted imidazoles: a new family of high
 performance energetic materials
;
_journal_issue 45
_journal_name_full 'Journal of Materials Chemistry A'
_journal_page_first 17791
_journal_paper_doi 10.1039/C6TA08831G
_journal_volume 4
_journal_year 2016
_chemical_formula_sum 'C8 H8 N6 O12'
_chemical_formula_weight 380.20
_space_group_IT_number 2
_space_group_name_Hall '-P 1'
_space_group_name_H-M_alt 'P -1'
_symmetry_cell_setting triclinic
_symmetry_space_group_name_H-M 'P -1'
_atom_sites_solution_hydrogens geom
_atom_sites_solution_primary direct
_atom_sites_solution_secondary difmap
_audit_creation_method SHELXL-97
_audit_update_record
;
2016-10-26 deposited with the CCDC.
2016-10-27 downloaded from the CCDC.
;
_cell_angle_alpha 86.59(3)
_cell_angle_beta 89.54(3)
_cell_angle_gamma 72.16(3)
_cell_formula_units_Z 2
_cell_length_a 8.6990(17)
_cell_length_b 8.7890(18)
_cell_length_c 10.723(2)
_cell_measurement_reflns_used 25
_cell_measurement_temperature 293(2)
_cell_measurement_theta_max 13
_cell_measurement_theta_min 9
_cell_volume 779.0(3)
_computing_structure_refinement 'SHELXL-97 (Sheldrick, 1997)'
_computing_structure_solution 'SHELXS-97 (Sheldrick, 1990)'
_diffrn_ambient_temperature 293(2)
_diffrn_measured_fraction_theta_full 0.998
_diffrn_measured_fraction_theta_max 0.998
_diffrn_measurement_device_type 'Nonius CAD4'
_diffrn_measurement_method \w/2\q
_diffrn_radiation_monochromator graphite
_diffrn_radiation_source 'fine-focus sealed tube'
_diffrn_radiation_type MoK\a
_diffrn_radiation_wavelength 0.71073
_diffrn_reflns_av_R_equivalents 0.0494
_diffrn_reflns_av_sigmaI/netI 0.0442
_diffrn_reflns_limit_h_max 10
_diffrn_reflns_limit_h_min 0
_diffrn_reflns_limit_k_max 10
_diffrn_reflns_limit_k_min -10
_diffrn_reflns_limit_l_max 12
_diffrn_reflns_limit_l_min -12
_diffrn_reflns_number 3069
_diffrn_reflns_theta_full 25.39
_diffrn_reflns_theta_max 25.39
_diffrn_reflns_theta_min 1.90
_diffrn_standards_decay_% 1
_diffrn_standards_interval_count 200
_diffrn_standards_interval_time 2h
_diffrn_standards_number 3
_exptl_absorpt_coefficient_mu 0.155
_exptl_absorpt_correction_T_max 0.9846
_exptl_absorpt_correction_T_min 0.9696
_exptl_absorpt_correction_type psi-scan
_exptl_crystal_density_diffrn 1.621
_exptl_crystal_density_method 'not measured'
_exptl_crystal_description plate
_exptl_crystal_F_000 388
_exptl_crystal_size_max 0.20
_exptl_crystal_size_mid 0.10
_exptl_crystal_size_min 0.10
_refine_diff_density_max 0.258
_refine_diff_density_min -0.307
_refine_diff_density_rms 0.065
_refine_ls_extinction_method none
_refine_ls_goodness_of_fit_ref 1.003
_refine_ls_hydrogen_treatment constr
_refine_ls_matrix_type full
_refine_ls_number_parameters 235
_refine_ls_number_reflns 2867
_refine_ls_number_restraints 0
_refine_ls_restrained_S_all 1.003
_refine_ls_R_factor_all 0.1022
_refine_ls_R_factor_gt 0.0635
_refine_ls_shift/su_max 0.000
_refine_ls_shift/su_mean 0.000
_refine_ls_structure_factor_coef Fsqd
_refine_ls_weighting_details 'calc w=1/[\s^2^(Fo^2^)+(0.1000P)^2^+0.3300P] where P=(Fo^2^+2Fc^2^)/3'
_refine_ls_weighting_scheme calc
_refine_ls_wR_factor_gt 0.1597
_refine_ls_wR_factor_ref 0.1889
_reflns_number_gt 1833
_reflns_number_total 2867
_reflns_threshold_expression >2sigma(I)
_cod_data_source_file c6ta08831g2.cif
_cod_data_source_block x
_cod_depositor_comments
;
The following automatic conversions were performed:

data item '_symmetry_cell_setting' value 'Triclinic' was changed to
'triclinic' in accordance with the
/home/saulius/struct/COD-crude-data/automatic-downloads/DataCite-retrospective/RSC/depositions/lib/dictionaries/cif_core.dic
dictionary named 'cif_core.dic' version 2.4.2 last updated on
2011-04-26.

Automatic conversion script
Id: cif_fix_values 6909 2019-04-08 15:41:33Z antanas 
;
_cod_original_sg_symbol_H-M P-1
_cod_database_code 7236383

loop_
_symmetry_equiv_pos_as_xyz
'x, y, z'
'-x, -y, -z'

loop_
_atom_site_label
_atom_site_type_symbol
_atom_site_fract_x
_atom_site_fract_y
_atom_site_fract_z
_atom_site_U_iso_or_equiv
_atom_site_adp_type
_atom_site_occupancy
_atom_site_symmetry_multiplicity
_atom_site_calc_flag
_atom_site_refinement_flags
O1 O 0.1125(3) 0.6464(3) 0.1801(2) 0.0509(6) Uani 1 1 d .
N1 N -0.1653(3) 0.9646(3) 0.2098(3) 0.0486(7) Uani 1 1 d .
C1 C 0.0156(4) 0.7255(4) 0.2779(3) 0.0449(8) Uani 1 1 d .
H1A H 0.0207 0.6526 0.3516 0.054 Uiso 1 1 calc R
N2 N 0.0741(3) 0.8594(3) 0.3065(2) 0.0448(7) Uani 1 1 d .
C2 C -0.1582(4) 0.7981(4) 0.2283(3) 0.0437(8) Uani 1 1 d .
H2B H -0.1768 0.7524 0.1508 0.052 Uiso 1 1 calc R
O2 O 0.2615(4) 0.4651(4) 0.3212(3) 0.0891(10) Uani 1 1 d .
O3 O -0.2681(3) 0.7850(3) 0.3228(2) 0.0525(6) Uani 1 1 d .
C3 C -0.0274(4) 0.9853(4) 0.2624(3) 0.0381(7) Uani 1 1 d .
N3 N -0.2825(4) 1.0749(4) 0.1387(3) 0.0578(8) Uani 1 1 d .
N4 N -0.1159(4) 1.2648(4) 0.3425(3) 0.0631(9) Uani 1 1 d .
C4 C 0.2415(4) 0.5158(4) 0.2156(4) 0.0595(10) Uani 1 1 d .
O4 O -0.3787(5) 0.6492(5) 0.2021(3) 0.1016(13) Uani 1 1 d .
O5 O -0.2671(3) 1.2077(3) 0.1217(3) 0.0747(9) Uani 1 1 d .
N5 N 0.1680(4) 1.1111(3) 0.3367(3) 0.0551(8) Uani 1 1 d .
C5 C 0.3403(5) 0.4567(5) 0.1066(5) 0.0812(14) Uani 1 1 d .
H5A H 0.4302 0.3657 0.1324 0.122 Uiso 1 1 calc R
H5B H 0.3793 0.5397 0.0695 0.122 Uiso 1 1 calc R
H5C H 0.2758 0.4258 0.0465 0.122 Uiso 1 1 calc R
N6 N 0.0284(4) 1.2125(4) 0.1372(3) 0.0564(8) Uani 1 1 d .
O6 O -0.3890(3) 1.0280(4) 0.1006(3) 0.0808(9) Uani 1 1 d .
C6 C -0.3761(5) 0.7060(5) 0.2985(4) 0.0579(9) Uani 1 1 d .
O7 O -0.2287(4) 1.2253(4) 0.3808(3) 0.0960(11) Uani 1 1 d .
C7 C -0.4819(5) 0.7065(6) 0.4068(4) 0.0805(13) Uani 1 1 d .
H7A H -0.5573 0.6506 0.3885 0.121 Uiso 1 1 calc R
H7B H -0.5398 0.8150 0.4240 0.121 Uiso 1 1 calc R
H7C H -0.4175 0.6543 0.4784 0.121 Uiso 1 1 calc R
C8 C 0.0054(4) 1.1434(4) 0.2676(3) 0.0443(8) Uani 1 1 d .
O8 O -0.0854(5) 1.3850(4) 0.3616(4) 0.1043(13) Uani 1 1 d .
O9 O 0.1608(4) 1.0996(4) 0.4484(3) 0.0877(10) Uani 1 1 d .
O10 O 0.2843(4) 1.0969(4) 0.2736(3) 0.0820(9) Uani 1 1 d .
O11 O 0.0048(4) 1.3544(4) 0.1210(3) 0.0835(10) Uani 1 1 d .
O12 O 0.0759(4) 1.1111(4) 0.0626(3) 0.0755(9) Uani 1 1 d .

loop_
_atom_site_aniso_label
_atom_site_aniso_U_11
_atom_site_aniso_U_22
_atom_site_aniso_U_33
_atom_site_aniso_U_23
_atom_site_aniso_U_13
_atom_site_aniso_U_12
O1 0.0549(15) 0.0404(12) 0.0554(14) -0.0103(10) 0.0079(11) -0.0104(11)
N1 0.0430(16) 0.0421(15) 0.0632(18) 0.0032(13) -0.0067(13) -0.0177(12)
C1 0.052(2) 0.0386(17) 0.0480(19) -0.0077(14) 0.0034(15) -0.0188(15)
N2 0.0461(16) 0.0411(15) 0.0490(16) -0.0089(12) 0.0013(13) -0.0152(13)
C2 0.0481(19) 0.0437(18) 0.0446(18) -0.0066(14) 0.0042(15) -0.0215(15)
O2 0.077(2) 0.080(2) 0.089(2) 0.0084(18) -0.0075(18) 0.0037(17)
O3 0.0550(14) 0.0665(15) 0.0485(13) -0.0158(11) 0.0124(11) -0.0348(12)
C3 0.0405(17) 0.0389(17) 0.0376(16) -0.0053(13) 0.0037(13) -0.0156(14)
N3 0.0429(17) 0.059(2) 0.070(2) 0.0014(16) -0.0063(15) -0.0131(15)
N4 0.070(2) 0.0495(19) 0.071(2) -0.0176(16) 0.0183(17) -0.0174(16)
C4 0.046(2) 0.046(2) 0.085(3) -0.003(2) -0.001(2) -0.0121(17)
O4 0.116(3) 0.142(3) 0.090(2) -0.035(2) 0.013(2) -0.099(3)
O5 0.0590(17) 0.0514(16) 0.110(2) 0.0209(15) -0.0175(15) -0.0154(13)
N5 0.065(2) 0.0489(17) 0.059(2) -0.0091(14) -0.0051(16) -0.0267(15)
C5 0.056(3) 0.063(3) 0.117(4) -0.020(2) 0.026(3) -0.006(2)
N6 0.0598(19) 0.060(2) 0.0579(19) 0.0023(16) -0.0009(15) -0.0325(16)
O6 0.0494(16) 0.083(2) 0.111(2) -0.0024(17) -0.0262(16) -0.0226(15)
C6 0.056(2) 0.066(2) 0.062(2) 0.0002(19) -0.0041(18) -0.0346(19)
O7 0.100(3) 0.087(2) 0.112(3) -0.0396(19) 0.060(2) -0.040(2)
C7 0.060(3) 0.104(4) 0.087(3) 0.014(3) 0.008(2) -0.043(3)
C8 0.0476(19) 0.0378(17) 0.0493(19) -0.0067(14) 0.0013(15) -0.0152(15)
O8 0.121(3) 0.0580(19) 0.145(3) -0.050(2) 0.035(2) -0.0375(19)
O9 0.111(3) 0.101(2) 0.0599(19) -0.0145(16) -0.0222(17) -0.042(2)
O10 0.0555(18) 0.092(2) 0.105(2) 0.0012(18) -0.0027(17) -0.0334(16)
O11 0.117(3) 0.0613(19) 0.087(2) 0.0183(15) -0.0187(18) -0.0523(18)
O12 0.094(2) 0.082(2) 0.0571(16) -0.0124(15) 0.0245(16) -0.0363(17)

loop_
_atom_type_symbol
_atom_type_description
_atom_type_scat_dispersion_real
_atom_type_scat_dispersion_imag
_atom_type_scat_source
C C 0.0033 0.0016 'International Tables Vol C Tables 4.2.6.8 and 6.1.1.4'
H H 0.0000 0.0000 'International Tables Vol C Tables 4.2.6.8 and 6.1.1.4'
N N 0.0061 0.0033 'International Tables Vol C Tables 4.2.6.8 and 6.1.1.4'
O O 0.0106 0.0060 'International Tables Vol C Tables 4.2.6.8 and 6.1.1.4'

loop_
_geom_angle_atom_site_label_1
_geom_angle_atom_site_label_2
_geom_angle_atom_site_label_3
_geom_angle
C4 O1 C1 116.1(3)
N3 N1 C3 127.5(3)
N3 N1 C2 123.1(3)
C3 N1 C2 109.0(3)
O1 C1 N2 106.9(3)
O1 C1 C2 108.3(3)
N2 C1 C2 107.0(3)
O1 C1 H1A 111.5
N2 C1 H1A 111.5
C2 C1 H1A 111.5
C3 N2 C1 107.2(3)
O3 C2 N1 108.5(3)
O3 C2 C1 109.8(3)
N1 C2 C1 100.2(2)
O3 C2 H2B 112.6
N1 C2 H2B 112.6
C1 C2 H2B 112.6
C6 O3 C2 118.1(3)
N2 C3 N1 115.1(3)
N2 C3 C8 120.0(3)
N1 C3 C8 124.9(3)
O6 N3 O5 127.8(3)
O6 N3 N1 115.6(3)
O5 N3 N1 116.6(3)
O8 N4 O7 127.3(4)
O8 N4 C8 116.9(3)
O7 N4 C8 115.7(3)
O2 C4 O1 121.3(4)
O2 C4 C5 128.6(4)
O1 C4 C5 110.1(4)
O10 N5 O9 128.3(4)
O10 N5 C8 116.8(3)
O9 N5 C8 114.9(3)
C4 C5 H5A 109.5
C4 C5 H5B 109.5
H5A C5 H5B 109.5
C4 C5 H5C 109.5
H5A C5 H5C 109.5
H5B C5 H5C 109.5
O11 N6 O12 128.0(3)
O11 N6 C8 119.0(3)
O12 N6 C8 113.0(3)
O4 C6 O3 121.7(4)
O4 C6 C7 128.0(4)
O3 C6 C7 110.3(3)
C6 C7 H7A 109.5
C6 C7 H7B 109.5
H7A C7 H7B 109.5
C6 C7 H7C 109.5
H7A C7 H7C 109.5
H7B C7 H7C 109.5
C3 C8 N4 114.4(3)
C3 C8 N6 111.5(3)
N4 C8 N6 111.9(3)
C3 C8 N5 107.3(2)
N4 C8 N5 105.2(3)
N6 C8 N5 105.8(3)

loop_
_geom_bond_atom_site_label_1
_geom_bond_atom_site_label_2
_geom_bond_distance
O1 C4 1.374(4)
O1 C1 1.417(4)
N1 N3 1.370(4)
N1 C3 1.396(4)
N1 C2 1.447(4)
C1 N2 1.467(4)
C1 C2 1.535(5)
C1 H1A 0.9800
N2 C3 1.254(4)
C2 O3 1.411(4)
C2 H2B 0.9800
O2 C4 1.186(5)
O3 C6 1.363(4)
C3 C8 1.506(4)
N3 O6 1.206(4)
N3 O5 1.218(4)
N4 O8 1.195(4)
N4 O7 1.198(4)
N4 C8 1.515(4)
C4 C5 1.469(6)
O4 C6 1.177(5)
N5 O10 1.191(4)
N5 O9 1.199(4)
N5 C8 1.541(5)
C5 H5A 0.9600
C5 H5B 0.9600
C5 H5C 0.9600
N6 O11 1.202(4)
N6 O12 1.208(4)
N6 C8 1.528(4)
C6 C7 1.475(6)
C7 H7A 0.9600
C7 H7B 0.9600
C7 H7C 0.9600

loop_
_geom_torsion_atom_site_label_1
_geom_torsion_atom_site_label_2
_geom_torsion_atom_site_label_3
_geom_torsion_atom_site_label_4
_geom_torsion
C4 O1 C1 N2 95.6(3)
C4 O1 C1 C2 -149.4(3)
O1 C1 N2 C3 105.6(3)
C2 C1 N2 C3 -10.2(3)
N3 N1 C2 O3 -81.1(4)
C3 N1 C2 O3 105.7(3)
N3 N1 C2 C1 163.9(3)
C3 N1 C2 C1 -9.3(3)
O1 C1 C2 O3 142.7(2)
N2 C1 C2 O3 -102.4(3)
O1 C1 C2 N1 -103.3(3)
N2 C1 C2 N1 11.6(3)
N1 C2 O3 C6 128.7(3)
C1 C2 O3 C6 -122.7(3)
C1 N2 C3 N1 4.3(4)
C1 N2 C3 C8 -175.1(3)
N3 N1 C3 N2 -169.1(3)
C2 N1 C3 N2 3.8(4)
N3 N1 C3 C8 10.3(5)
C2 N1 C3 C8 -176.8(3)
C3 N1 N3 O6 178.2(3)
C2 N1 N3 O6 6.2(5)
C3 N1 N3 O5 -1.9(5)
C2 N1 N3 O5 -173.9(3)
C1 O1 C4 O2 6.2(5)
C1 O1 C4 C5 -174.0(3)
C2 O3 C6 O4 0.3(6)
C2 O3 C6 C7 -179.2(3)
N2 C3 C8 N4 -118.5(3)
N1 C3 C8 N4 62.1(4)
N2 C3 C8 N6 113.2(3)
N1 C3 C8 N6 -66.1(4)
N2 C3 C8 N5 -2.3(4)
N1 C3 C8 N5 178.4(3)
O8 N4 C8 C3 171.7(4)
O7 N4 C8 C3 -5.1(5)
O8 N4 C8 N6 -60.3(4)
O7 N4 C8 N6 123.0(4)
O8 N4 C8 N5 54.2(4)
O7 N4 C8 N5 -122.5(4)
O11 N6 C8 C3 156.7(3)
O12 N6 C8 C3 -26.0(4)
O11 N6 C8 N4 27.1(4)
O12 N6 C8 N4 -155.6(3)
O11 N6 C8 N5 -86.9(4)
O12 N6 C8 N5 90.4(3)
O10 N5 C8 C3 97.5(3)
O9 N5 C8 C3 -80.8(3)
O10 N5 C8 N4 -140.4(3)
O9 N5 C8 N4 41.4(4)
O10 N5 C8 N6 -21.7(4)
O9 N5 C8 N6 160.0(3)
